data_4334301
loop_
_publ_author_name
'Dmitri V. Konarev'
'Manabu Ishikawa'
'Salavat S. Khasanov'
'Akihiro Otsuka'
'Hideki Yamochi'
'Gunzi Saito'
'Rimma N. Lyubovskaya'

_publ_contact_author_address
;
Institute of Problems of Chemical Physics, RAS,
Chernogolovka, 142432, Russia
;
_publ_contact_author_email konarev@icp.ac.ru
_publ_contact_author_name 'Konarev, Dmitri V.'
_publ_section_title
;
 Synthesis, Structural and Magnetic Properties of Ternary Complexes of
 (Me4P+).{[Fe(I)Pc(-2)]-}.Triptycene and
 (Me4P+).{[Fe(I)Pc(-2)]-}.(N,N,N',N'-Tetrabenzyl-p-phenylenediamine)0.5
 with Iron(I) Phthalocyanine Anions
;
_journal_name_full 'Inorganic Chemistry'
_journal_page_first 3851
_journal_page_last 3859
_journal_paper_doi 10.1021/ic3025364
_journal_volume 52
_journal_year 2013
_chemical_formula_sum 'C53 H44 Fe N9 P'
_chemical_formula_weight 893.79
_chemical_name_systematic
;
 ?
;
_space_group_IT_number 14
_symmetry_cell_setting monoclinic
_symmetry_space_group_name_Hall '-P 2yn'
_symmetry_space_group_name_H-M 'P 1 21/n 1'
_atom_sites_solution_hydrogens geom
_atom_sites_solution_primary direct
_atom_sites_solution_secondary difmap
_audit_creation_method SHELXL-97
_cell_angle_alpha 90.00
_cell_angle_beta 96.535(2)
_cell_angle_gamma 90.00
_cell_formula_units_Z 4
_cell_length_a 13.091(2)
_cell_length_b 12.6449(19)
_cell_length_c 25.604(4)
_cell_measurement_reflns_used 811
_cell_measurement_temperature 100
_cell_measurement_theta_max 18.51
_cell_measurement_theta_min 2.65
_cell_volume 4210.8(11)
_computing_cell_refinement 'Bruker SAINT'
_computing_data_collection 'Bruker APEX2'
_computing_data_reduction 'Bruker SAINT'
_computing_molecular_graphics 'Yadokari-XG 2009 (Wakita Nemoto et al., 2009)'
_computing_publication_material 'Yadokari-XG 2009 (Wakita,Nemoto et al., 2009)'
_computing_structure_refinement 'SHELXL-97 (Sheldrick, 1997)'
_computing_structure_solution sir2004
_diffrn_ambient_temperature 100(2)
_diffrn_detector_area_resol_mean 8.3333
_diffrn_measured_fraction_theta_full 0.999
_diffrn_measured_fraction_theta_max 0.999
_diffrn_measurement_device_type 'Bruker Smart Apex II CCD'
_diffrn_measurement_method '\f and \w scans'
_diffrn_radiation_monochromator graphite
_diffrn_radiation_source 'sealed x-ray tube'
_diffrn_radiation_type MoK\a
_diffrn_radiation_wavelength 0.71073
_diffrn_reflns_av_R_equivalents 0.1380
_diffrn_reflns_av_sigmaI/netI 0.2295
_diffrn_reflns_limit_h_max 13
_diffrn_reflns_limit_h_min -15
_diffrn_reflns_limit_k_max 14
_diffrn_reflns_limit_k_min -14
_diffrn_reflns_limit_l_max 30
_diffrn_reflns_limit_l_min -26
_diffrn_reflns_number 19713
_diffrn_reflns_theta_full 24.83
_diffrn_reflns_theta_max 24.83
_diffrn_reflns_theta_min 1.60
_diffrn_standards_number 0
_exptl_absorpt_coefficient_mu 0.448
_exptl_absorpt_correction_T_max 0.9911
_exptl_absorpt_correction_T_min 0.7911
_exptl_absorpt_correction_type multi-scan
_exptl_absorpt_process_details SADABS
_exptl_crystal_colour black
_exptl_crystal_density_diffrn 1.410
_exptl_crystal_description plate
_exptl_crystal_F_000 1864
_exptl_crystal_size_max 0.10
_exptl_crystal_size_mid 0.10
_exptl_crystal_size_min 0.02
_refine_diff_density_max 0.397
_refine_diff_density_min -0.569
_refine_diff_density_rms 0.137
_refine_ls_extinction_method none
_refine_ls_goodness_of_fit_ref 0.754
_refine_ls_hydrogen_treatment constr
_refine_ls_matrix_type full
_refine_ls_number_parameters 581
_refine_ls_number_reflns 7282
_refine_ls_number_restraints 0
_refine_ls_restrained_S_all 0.754
_refine_ls_R_factor_all 0.1479
_refine_ls_R_factor_gt 0.0515
_refine_ls_shift/su_max 0.000
_refine_ls_shift/su_mean 0.000
_refine_ls_structure_factor_coef Fsqd
_refine_ls_weighting_details 'calc w=1/[\s^2^(Fo^2^)+(0.0414P)^2^+0.0000P] where P=(Fo^2^+2Fc^2^)/3'
_refine_ls_weighting_scheme calc
_refine_ls_wR_factor_gt 0.1096
_refine_ls_wR_factor_ref 0.1385
_reflns_number_gt 3119
_reflns_number_total 7282
_reflns_threshold_expression >2sigma(I)
_cod_data_source_file ic3025364_si_003_3.cif
_cod_data_source_block FePc_Me4P_TBPDA_100K
_cod_original_cell_volume 4211.0(11)
_cod_original_sg_symbol_H-M 'P 21/n'
_cod_database_code 4334301

loop_
_symmetry_equiv_pos_as_xyz
'x, y, z'
'-x+1/2, y+1/2, -z+1/2'
'-x, -y, -z'
'x-1/2, -y-1/2, z-1/2'

loop_
_atom_site_label
_atom_site_type_symbol
_atom_site_fract_x
_atom_site_fract_y
_atom_site_fract_z
_atom_site_U_iso_or_equiv
_atom_site_adp_type
_atom_site_occupancy
_atom_site_symmetry_multiplicity
_atom_site_calc_flag
_atom_site_refinement_flags
Fe1 Fe 0.55847(7) 0.11307(6) 0.49965(3) 0.0177(2) Uani 1 1 d .
P1 P 0.52719(13) 0.34982(12) 0.32995(6) 0.0293(4) Uani 1 1 d .
N21 N 0.7151(4) 0.5111(3) 0.53030(16) 0.0237(12) Uani 1 1 d .
N101 N 0.6965(3) 0.1256(3) 0.53244(15) 0.0150(10) Uani 1 1 d .
N102 N 0.5082(3) 0.1603(3) 0.56365(16) 0.0169(11) Uani 1 1 d .
N103 N 0.4211(3) 0.1118(3) 0.46508(15) 0.0159(10) Uani 1 1 d .
N104 N 0.6095(3) 0.0776(3) 0.43405(15) 0.0171(11) Uani 1 1 d .
C28 C 0.9274(5) 0.4009(5) 0.3823(2) 0.0354(16) Uani 1 1 d .
H28 H 0.9633 0.3618 0.3558 0.042 Uiso 1 1 calc R
C29 C 0.9415(5) 0.5086(5) 0.3889(2) 0.0338(16) Uani 1 1 d .
H29 H 0.9867 0.5477 0.3665 0.041 Uiso 1 1 calc R
C30 C 0.8937(5) 0.5626(5) 0.4262(2) 0.0307(16) Uani 1 1 d .
H30 H 0.9053 0.6403 0.4311 0.037 Uiso 1 1 calc R
C25 C 0.8290(5) 0.5089(4) 0.4570(2) 0.0245(14) Uani 1 1 d .
C24 C 0.7842(5) 0.5708(4) 0.5001(2) 0.0267(15) Uani 1 1 d .
H24A H 0.8423 0.5988 0.5250 0.032 Uiso 1 1 calc R
H24B H 0.7458 0.6329 0.4836 0.032 Uiso 1 1 calc R
C21 C 0.6101(5) 0.5056(4) 0.5148(2) 0.0210(14) Uani 1 1 d .
C22 C 0.5599(5) 0.5634(4) 0.4725(2) 0.0264(15) Uani 1 1 d .
H22 H 0.6020 0.6096 0.4516 0.032 Uiso 1 1 calc R
C23 C 0.5449(5) 0.4408(4) 0.5414(2) 0.0237(14) Uani 1 1 d .
H23 H 0.5759 0.3965 0.5715 0.028 Uiso 1 1 calc R
C31 C 0.7646(4) 0.4399(4) 0.56975(19) 0.0258(14) Uani 1 1 d .
H31A H 0.8359 0.4250 0.5612 0.031 Uiso 1 1 calc R
H31B H 0.7262 0.3714 0.5677 0.031 Uiso 1 1 calc R
C32 C 0.7710(4) 0.4809(4) 0.6260(2) 0.0214(14) Uani 1 1 d .
C37 C 0.7682(4) 0.4097(4) 0.6671(2) 0.0255(14) Uani 1 1 d .
H37 H 0.7539 0.3333 0.6593 0.031 Uiso 1 1 calc R
C36 C 0.7850(4) 0.4433(4) 0.7185(2) 0.0253(14) Uani 1 1 d .
H36 H 0.7828 0.3909 0.7476 0.030 Uiso 1 1 calc R
C35 C 0.8046(5) 0.5481(4) 0.7304(2) 0.0285(15) Uani 1 1 d .
H35 H 0.8184 0.5718 0.7678 0.034 Uiso 1 1 calc R
C33 C 0.7882(4) 0.5868(4) 0.6379(2) 0.0238(14) Uani 1 1 d .
H33 H 0.7886 0.6395 0.6088 0.029 Uiso 1 1 calc R
C34 C 0.8049(5) 0.6202(5) 0.6896(2) 0.0297(15) Uani 1 1 d .
H34 H 0.8173 0.6968 0.6976 0.036 Uiso 1 1 calc R
C27 C 0.8639(5) 0.3480(5) 0.4126(2) 0.0368(17) Uani 1 1 d .
H27 H 0.8534 0.2701 0.4079 0.044 Uiso 1 1 calc R
C26 C 0.8140(4) 0.4021(5) 0.4499(2) 0.0270(15) Uani 1 1 d .
H26 H 0.7672 0.3631 0.4714 0.032 Uiso 1 1 calc R
C104 C 0.7281(4) 0.1511(4) 0.5850(2) 0.0179(13) Uani 1 1 d .
N106 N 0.6681(4) 0.1769(3) 0.62172(16) 0.0182(11) Uani 1 1 d .
C105 C 0.5675(4) 0.1815(4) 0.6108(2) 0.0190(13) Uani 1 1 d .
C108 C 0.4069(4) 0.1806(4) 0.5707(2) 0.0171(13) Uani 1 1 d .
N107 N 0.3255(4) 0.1747(3) 0.53542(16) 0.0185(11) Uani 1 1 d .
C109 C 0.3332(4) 0.1438(4) 0.4867(2) 0.0164(13) Uani 1 1 d .
C112 C 0.3899(4) 0.0876(4) 0.4125(2) 0.0201(14) Uani 1 1 d .
N108 N 0.4502(4) 0.0613(3) 0.37581(16) 0.0203(11) Uani 1 1 d .
C113 C 0.5507(5) 0.0576(4) 0.3865(2) 0.0197(13) Uani 1 1 d .
C116 C 0.7116(4) 0.0717(4) 0.4251(2) 0.0169(13) Uani 1 1 d .
N105 N 0.7938(3) 0.0850(3) 0.45916(16) 0.0187(11) Uani 1 1 d .
C101 C 0.7867(4) 0.1086(4) 0.5093(2) 0.0198(13) Uani 1 1 d .
C102 C 0.8753(4) 0.1228(4) 0.5472(2) 0.0189(13) Uani 1 1 d .
C103 C 0.8388(4) 0.1507(4) 0.5947(2) 0.0186(13) Uani 1 1 d .
C120 C 0.9071(5) 0.1718(4) 0.6395(2) 0.0249(14) Uani 1 1 d .
H120 H 0.8817 0.1918 0.6736 0.030 Uiso 1 1 calc R
C119 C 1.0111(5) 0.1639(4) 0.6350(2) 0.0245(14) Uani 1 1 d .
H119 H 1.0615 0.1795 0.6664 0.029 Uiso 1 1 calc R
C118 C 1.0480(5) 0.1346(4) 0.5878(2) 0.0267(15) Uani 1 1 d .
H118 H 1.1237 0.1289 0.5860 0.032 Uiso 1 1 calc R
C117 C 0.9799(4) 0.1136(4) 0.5438(2) 0.0219(13) Uani 1 1 d .
H117 H 1.0056 0.0921 0.5100 0.026 Uiso 1 1 calc R
C115 C 0.7175(4) 0.0507(4) 0.3701(2) 0.0179(13) Uani 1 1 d .
C114 C 0.6183(4) 0.0402(4) 0.3457(2) 0.0171(13) Uani 1 1 d .
C129 C 0.5968(5) 0.0201(4) 0.2921(2) 0.0221(14) Uani 1 1 d .
H129 H 0.5247 0.0112 0.2751 0.026 Uiso 1 1 calc R
C130 C 0.6805(5) 0.0131(4) 0.2634(2) 0.0251(15) Uani 1 1 d .
H130 H 0.6684 -0.0005 0.2247 0.030 Uiso 1 1 calc R
C131 C 0.7810(5) 0.0246(4) 0.2874(2) 0.0250(15) Uani 1 1 d .
H131 H 0.8393 0.0190 0.2655 0.030 Uiso 1 1 calc R
C132 C 0.8020(4) 0.0436(4) 0.3407(2) 0.0198(13) Uani 1 1 d .
H132 H 0.8742 0.0520 0.3577 0.024 Uiso 1 1 calc R
C111 C 0.2802(4) 0.1029(4) 0.4005(2) 0.0199(13) Uani 1 1 d .
C110 C 0.2449(4) 0.1407(4) 0.4470(2) 0.0182(13) Uani 1 1 d .
C125 C 0.1428(4) 0.1660(4) 0.4481(2) 0.0229(14) Uani 1 1 d .
H125 H 0.1182 0.1957 0.4807 0.028 Uiso 1 1 calc R
C126 C 0.0748(5) 0.1495(4) 0.4033(2) 0.0254(14) Uani 1 1 d .
H126 H 0.0003 0.1665 0.4037 0.030 Uiso 1 1 calc R
C127 C 0.1096(4) 0.1093(4) 0.3574(2) 0.0247(14) Uani 1 1 d .
H127 H 0.0595 0.0971 0.3254 0.030 Uiso 1 1 calc R
C128 C 0.2131(4) 0.0862(4) 0.3560(2) 0.0216(14) Uani 1 1 d .
H128 H 0.2382 0.0581 0.3233 0.026 Uiso 1 1 calc R
C107 C 0.4013(5) 0.2151(4) 0.6244(2) 0.0202(14) Uani 1 1 d .
C106 C 0.5007(4) 0.2147(4) 0.6496(2) 0.0171(13) Uani 1 1 d .
C121 C 0.5205(5) 0.2422(4) 0.7028(2) 0.0227(14) Uani 1 1 d .
H121 H 0.5921 0.2434 0.7212 0.027 Uiso 1 1 calc R
C122 C 0.4365(5) 0.2677(4) 0.7291(2) 0.0256(15) Uani 1 1 d .
H122 H 0.4477 0.2862 0.7673 0.031 Uiso 1 1 calc R
C123 C 0.3380(5) 0.2679(4) 0.7034(2) 0.0253(15) Uani 1 1 d .
H123 H 0.2795 0.2870 0.7235 0.030 Uiso 1 1 calc R
C124 C 0.3177(5) 0.2426(4) 0.6510(2) 0.0236(14) Uani 1 1 d .
H124 H 0.2460 0.2437 0.6328 0.028 Uiso 1 1 calc R
C11 C 0.4932(5) 0.4827(4) 0.3130(2) 0.0372(17) Uani 1 1 d .
H11A H 0.5459 0.5318 0.3309 0.056 Uiso 1 1 calc R
H1B H 0.4244 0.4992 0.3245 0.056 Uiso 1 1 calc R
H11C H 0.4901 0.4919 0.2741 0.056 Uiso 1 1 calc R
C12 C 0.6543(5) 0.3244(5) 0.3148(2) 0.0391(17) Uani 1 1 d .
H12A H 0.6726 0.2489 0.3230 0.059 Uiso 1 1 calc R
H12B H 0.7037 0.3719 0.3363 0.059 Uiso 1 1 calc R
H12C H 0.6581 0.3381 0.2766 0.059 Uiso 1 1 calc R
C13 C 0.4419(5) 0.2631(4) 0.2922(2) 0.0358(16) Uani 1 1 d .
H13A H 0.3694 0.2865 0.2940 0.054 Uiso 1 1 calc R
H13B H 0.4511 0.1896 0.3064 0.054 Uiso 1 1 calc R
H13C H 0.4570 0.2642 0.2547 0.054 Uiso 1 1 calc R
C14 C 0.5201(5) 0.3294(4) 0.3978(2) 0.0399(18) Uani 1 1 d .
H14A H 0.5435 0.2561 0.4076 0.060 Uiso 1 1 calc R
H14B H 0.4475 0.3390 0.4055 0.060 Uiso 1 1 calc R
H14C H 0.5653 0.3817 0.4186 0.060 Uiso 1 1 calc R

loop_
_atom_site_aniso_label
_atom_site_aniso_U_11
_atom_site_aniso_U_22
_atom_site_aniso_U_33
_atom_site_aniso_U_23
_atom_site_aniso_U_13
_atom_site_aniso_U_12
Fe1 0.0172(5) 0.0174(4) 0.0176(4) 0.0004(4) -0.0013(3) 0.0003(4)
P1 0.0304(11) 0.0249(9) 0.0322(9) 0.0079(7) 0.0021(8) 0.0028(8)
N21 0.025(3) 0.020(3) 0.024(3) 0.004(2) -0.002(2) 0.003(2)
N101 0.011(3) 0.018(3) 0.016(2) 0.000(2) -0.003(2) 0.000(2)
N102 0.015(3) 0.018(3) 0.017(2) 0.000(2) -0.002(2) 0.004(2)
N103 0.012(3) 0.018(2) 0.017(2) 0.003(2) -0.001(2) -0.001(2)
N104 0.019(3) 0.015(3) 0.016(2) 0.0011(19) 0.000(2) 0.000(2)
C28 0.029(4) 0.043(4) 0.035(4) 0.001(3) 0.004(3) 0.011(3)
C29 0.033(4) 0.044(4) 0.025(4) 0.009(3) 0.005(3) 0.003(3)
C30 0.032(4) 0.021(3) 0.038(4) 0.007(3) -0.003(3) -0.001(3)
C25 0.024(4) 0.026(4) 0.022(3) 0.000(3) -0.006(3) 0.004(3)
C24 0.032(4) 0.017(3) 0.029(3) 0.000(3) -0.006(3) -0.003(3)
C21 0.027(4) 0.015(3) 0.020(3) -0.004(2) -0.002(3) 0.001(3)
C22 0.038(4) 0.020(3) 0.020(3) 0.001(3) 0.000(3) -0.001(3)
C23 0.028(4) 0.021(3) 0.021(3) 0.001(3) -0.005(3) 0.001(3)
C31 0.022(4) 0.023(3) 0.031(3) -0.003(3) -0.004(3) 0.003(3)
C32 0.011(3) 0.026(4) 0.026(3) 0.002(3) -0.002(3) -0.001(3)
C37 0.018(4) 0.027(4) 0.031(3) 0.000(3) 0.000(3) 0.000(3)
C36 0.027(4) 0.027(4) 0.022(3) 0.003(3) 0.002(3) 0.000(3)
C35 0.034(4) 0.030(4) 0.020(3) -0.001(3) -0.003(3) 0.002(3)
C33 0.023(4) 0.018(3) 0.029(3) 0.006(3) -0.002(3) 0.000(3)
C34 0.037(4) 0.023(4) 0.029(3) -0.002(3) 0.001(3) -0.002(3)
C27 0.036(4) 0.032(4) 0.043(4) -0.003(3) 0.005(4) 0.002(3)
C26 0.020(4) 0.034(4) 0.027(3) -0.004(3) 0.001(3) 0.001(3)
C104 0.023(4) 0.011(3) 0.018(3) -0.001(2) -0.003(3) 0.000(3)
N106 0.018(3) 0.017(3) 0.019(3) 0.001(2) -0.001(2) 0.003(2)
C105 0.021(4) 0.016(3) 0.020(3) 0.003(2) -0.001(3) -0.001(3)
C108 0.017(4) 0.011(3) 0.024(3) 0.002(2) 0.002(3) -0.001(2)
N107 0.019(3) 0.019(3) 0.018(3) 0.000(2) 0.001(2) -0.001(2)
C109 0.011(3) 0.015(3) 0.023(3) 0.003(2) 0.000(3) -0.005(2)
C112 0.022(4) 0.021(3) 0.016(3) 0.003(2) -0.007(3) -0.006(3)
N108 0.026(3) 0.018(3) 0.017(3) -0.001(2) 0.002(2) 0.000(2)
C113 0.024(4) 0.013(3) 0.023(3) 0.002(2) 0.004(3) -0.003(3)
C116 0.016(3) 0.013(3) 0.021(3) 0.003(2) -0.002(3) 0.004(2)
N105 0.019(3) 0.021(3) 0.016(2) -0.003(2) 0.000(2) -0.003(2)
C101 0.022(4) 0.011(3) 0.026(3) 0.006(3) 0.000(3) 0.001(3)
C102 0.020(4) 0.015(3) 0.021(3) 0.005(2) 0.001(3) 0.000(3)
C103 0.021(4) 0.012(3) 0.021(3) -0.002(2) -0.006(3) -0.001(3)
C120 0.024(4) 0.021(3) 0.028(3) -0.003(3) -0.003(3) -0.002(3)
C119 0.028(4) 0.022(3) 0.020(3) -0.001(3) -0.012(3) -0.001(3)
C118 0.018(4) 0.026(4) 0.034(4) 0.001(3) -0.003(3) -0.001(3)
C117 0.020(4) 0.020(3) 0.026(3) 0.001(3) 0.004(3) -0.004(3)
C115 0.026(4) 0.007(3) 0.020(3) 0.002(2) 0.002(3) -0.004(3)
C114 0.020(4) 0.012(3) 0.020(3) 0.003(2) 0.002(3) 0.001(3)
C129 0.024(4) 0.021(3) 0.020(3) -0.004(3) -0.002(3) -0.001(3)
C130 0.030(4) 0.029(4) 0.017(3) -0.003(3) 0.004(3) 0.004(3)
C131 0.032(4) 0.023(3) 0.021(3) 0.000(3) 0.007(3) 0.006(3)
C132 0.018(4) 0.016(3) 0.026(3) 0.002(3) 0.000(3) -0.002(3)
C111 0.025(4) 0.014(3) 0.020(3) 0.004(3) -0.003(3) -0.006(3)
C110 0.014(3) 0.016(3) 0.024(3) 0.000(2) -0.001(3) -0.004(2)
C125 0.023(4) 0.019(3) 0.027(3) 0.002(3) 0.001(3) -0.003(3)
C126 0.016(3) 0.017(3) 0.042(4) 0.001(3) -0.005(3) 0.001(3)
C127 0.022(4) 0.023(3) 0.026(3) 0.000(3) -0.010(3) 0.000(3)
C128 0.021(4) 0.023(3) 0.020(3) 0.000(2) -0.002(3) -0.001(3)
C107 0.028(4) 0.014(3) 0.018(3) 0.000(2) 0.000(3) -0.002(3)
C106 0.022(4) 0.007(3) 0.021(3) 0.000(2) -0.002(3) 0.001(2)
C121 0.027(4) 0.016(3) 0.022(3) 0.005(3) -0.005(3) 0.003(3)
C122 0.037(4) 0.025(3) 0.015(3) -0.001(3) 0.002(3) 0.001(3)
C123 0.036(4) 0.017(3) 0.025(3) -0.006(3) 0.012(3) -0.003(3)
C124 0.023(4) 0.019(3) 0.029(3) 0.002(3) 0.005(3) 0.002(3)
C11 0.038(4) 0.024(4) 0.051(4) 0.012(3) 0.011(4) 0.009(3)
C12 0.028(4) 0.032(4) 0.058(4) 0.012(3) 0.006(4) 0.010(3)
C13 0.040(5) 0.038(4) 0.029(3) 0.004(3) -0.001(3) 0.002(3)
C14 0.064(5) 0.028(4) 0.027(4) 0.002(3) 0.003(4) 0.000(3)

loop_
_atom_type_symbol
_atom_type_description
_atom_type_scat_dispersion_real
_atom_type_scat_dispersion_imag
_atom_type_scat_source
C C 0.0033 0.0016 'International Tables Vol C Tables 4.2.6.8 and 6.1.1.4'
H H 0.0000 0.0000 'International Tables Vol C Tables 4.2.6.8 and 6.1.1.4'
N N 0.0061 0.0033 'International Tables Vol C Tables 4.2.6.8 and 6.1.1.4'
P P 0.1023 0.0942 'International Tables Vol C Tables 4.2.6.8 and 6.1.1.4'
Fe Fe 0.3463 0.8444 'International Tables Vol C Tables 4.2.6.8 and 6.1.1.4'

loop_
_geom_angle_atom_site_label_1
_geom_angle_atom_site_label_2
_geom_angle_atom_site_label_3
_geom_angle
_geom_angle_site_symmetry_1
N101 Fe1 N103 175.50(18) .
N101 Fe1 N102 89.88(18) .
N103 Fe1 N102 90.13(18) .
N101 Fe1 N104 89.89(18) .
N103 Fe1 N104 89.74(18) .
N102 Fe1 N104 175.42(18) .
C14 P1 C13 110.2(3) .
C14 P1 C11 109.7(3) .
C13 P1 C11 109.1(3) .
C14 P1 C12 110.0(3) .
C13 P1 C12 108.4(3) .
C11 P1 C12 109.4(3) .
C21 N21 C31 121.2(5) .
C21 N21 C24 121.7(4) .
C31 N21 C24 115.7(5) .
C101 N101 C104 105.8(5) .
C101 N101 Fe1 127.2(3) .
C104 N101 Fe1 127.0(4) .
C108 N102 C105 107.5(4) .
C108 N102 Fe1 126.4(4) .
C105 N102 Fe1 126.1(4) .
C109 N103 C112 106.4(5) .
C109 N103 Fe1 126.2(3) .
C112 N103 Fe1 127.2(4) .
C116 N104 C113 107.1(4) .
C116 N104 Fe1 126.4(4) .
C113 N104 Fe1 126.5(4) .
C27 C28 C29 119.5(6) .
C27 C28 H28 120.3 .
C29 C28 H28 120.3 .
C30 C29 C28 120.5(6) .
C30 C29 H29 119.8 .
C28 C29 H29 119.8 .
C29 C30 C25 120.2(6) .
C29 C30 H30 119.9 .
C25 C30 H30 119.9 .
C26 C25 C30 119.2(5) .
C26 C25 C24 122.8(5) .
C30 C25 C24 117.9(5) .
N21 C24 C25 115.4(5) .
N21 C24 H24A 108.4 .
C25 C24 H24A 108.4 .
N21 C24 H24B 108.4 .
C25 C24 H24B 108.4 .
H24A C24 H24B 107.5 .
N21 C21 C22 123.7(5) .
N21 C21 C23 121.5(5) .
C22 C21 C23 114.7(5) .
C23 C22 C21 122.9(5) 3_666
C23 C22 H22 118.5 3_666
C21 C22 H22 118.5 .
C22 C23 C21 122.4(5) 3_666
C22 C23 H23 118.8 3_666
C21 C23 H23 118.8 .
N21 C31 C32 114.8(4) .
N21 C31 H31A 108.6 .
C32 C31 H31A 108.6 .
N21 C31 H31B 108.6 .
C32 C31 H31B 108.6 .
H31A C31 H31B 107.6 .
C33 C32 C37 118.5(5) .
C33 C32 C31 121.8(5) .
C37 C32 C31 119.5(5) .
C36 C37 C32 120.6(5) .
C36 C37 H37 119.7 .
C32 C37 H37 119.7 .
C37 C36 C35 121.0(5) .
C37 C36 H36 119.5 .
C35 C36 H36 119.5 .
C36 C35 C34 118.7(5) .
C36 C35 H35 120.6 .
C34 C35 H35 120.6 .
C34 C33 C32 120.6(5) .
C34 C33 H33 119.7 .
C32 C33 H33 119.7 .
C33 C34 C35 120.5(5) .
C33 C34 H34 119.8 .
C35 C34 H34 119.8 .
C28 C27 C26 120.5(6) .
C28 C27 H27 119.8 .
C26 C27 H27 119.8 .
C25 C26 C27 120.2(6) .
C25 C26 H26 119.9 .
C27 C26 H26 119.9 .
N106 C104 N101 127.0(5) .
N106 C104 C103 122.7(5) .
N101 C104 C103 110.3(5) .
C105 N106 C104 121.1(4) .
N106 C105 N102 128.7(5) .
N106 C105 C106 122.0(5) .
N102 C105 C106 109.3(5) .
N107 C108 N102 127.7(5) .
N107 C108 C107 122.8(5) .
N102 C108 C107 109.4(5) .
C108 N107 C109 121.4(5) .
N107 C109 N103 128.0(5) .
N107 C109 C110 121.9(5) .
N103 C109 C110 110.1(4) .
N108 C112 N103 127.0(5) .
N108 C112 C111 122.4(5) .
N103 C112 C111 110.4(5) .
C113 N108 C112 121.4(5) .
N108 C113 N104 128.1(5) .
N108 C113 C114 122.1(5) .
N104 C113 C114 109.6(5) .
N105 C116 N104 128.1(5) .
N105 C116 C115 122.6(5) .
N104 C116 C115 109.3(5) .
C116 N105 C101 121.7(5) .
N105 C101 N101 126.8(5) .
N105 C101 C102 122.7(5) .
N101 C101 C102 110.5(4) .
C117 C102 C103 120.8(5) .
C117 C102 C101 132.3(5) .
C103 C102 C101 106.8(5) .
C120 C103 C102 120.8(5) .
C120 C103 C104 132.6(5) .
C102 C103 C104 106.6(5) .
C119 C120 C103 117.4(5) .
C119 C120 H120 121.3 .
C103 C120 H120 121.3 .
C120 C119 C118 122.1(5) .
C120 C119 H119 119.0 .
C118 C119 H119 119.0 .
C117 C118 C119 120.1(5) .
C117 C118 H118 120.0 .
C119 C118 H118 120.0 .
C118 C117 C102 118.8(5) .
C118 C117 H117 120.6 .
C102 C117 H117 120.6 .
C114 C115 C132 120.4(5) .
C114 C115 C116 108.0(5) .
C132 C115 C116 131.7(5) .
C115 C114 C129 122.6(5) .
C115 C114 C113 106.0(4) .
C129 C114 C113 131.4(5) .
C130 C129 C114 116.8(5) .
C130 C129 H129 121.6 .
C114 C129 H129 121.6 .
C129 C130 C131 121.3(5) .
C129 C130 H130 119.3 .
C131 C130 H130 119.3 .
C132 C131 C130 121.7(5) .
C132 C131 H131 119.1 .
C130 C131 H131 119.1 .
C131 C132 C115 117.3(5) .
C131 C132 H132 121.4 .
C115 C132 H132 121.4 .
C128 C111 C110 120.8(5) .
C128 C111 C112 132.9(5) .
C110 C111 C112 106.3(5) .
C125 C110 C111 120.7(5) .
C125 C110 C109 132.5(5) .
C111 C110 C109 106.8(5) .
C110 C125 C126 118.6(5) .
C110 C125 H125 120.7 .
C126 C125 H125 120.7 .
C125 C126 C127 120.7(6) .
C125 C126 H126 119.7 .
C127 C126 H126 119.7 .
C128 C127 C126 120.4(5) .
C128 C127 H127 119.8 .
C126 C127 H127 119.8 .
C111 C128 C127 118.7(5) .
C111 C128 H128 120.6 .
C127 C128 H128 120.6 .
C106 C107 C124 121.3(5) .
C106 C107 C108 107.1(5) .
C124 C107 C108 131.6(5) .
C107 C106 C121 120.8(5) .
C107 C106 C105 106.7(5) .
C121 C106 C105 132.5(5) .
C122 C121 C106 117.3(6) .
C122 C121 H121 121.3 .
C106 C121 H121 121.3 .
C123 C122 C121 121.1(5) .
C123 C122 H122 119.5 .
C121 C122 H122 119.5 .
C124 C123 C122 122.2(6) .
C124 C123 H123 118.9 .
C122 C123 H123 118.9 .
C123 C124 C107 117.3(6) .
C123 C124 H124 121.4 .
C107 C124 H124 121.4 .
P1 C11 H11A 109.5 .
P1 C11 H1B 109.5 .
H11A C11 H1B 109.5 .
P1 C11 H11C 109.5 .
H11A C11 H11C 109.5 .
H1B C11 H11C 109.5 .
P1 C12 H12A 109.5 .
P1 C12 H12B 109.5 .
H12A C12 H12B 109.5 .
P1 C12 H12C 109.5 .
H12A C12 H12C 109.5 .
H12B C12 H12C 109.5 .
P1 C13 H13A 109.5 .
P1 C13 H13B 109.5 .
H13A C13 H13B 109.5 .
P1 C13 H13C 109.5 .
H13A C13 H13C 109.5 .
H13B C13 H13C 109.5 .
P1 C14 H14A 109.5 .
P1 C14 H14B 109.5 .
H14A C14 H14B 109.5 .
P1 C14 H14C 109.5 .
H14A C14 H14C 109.5 .
H14B C14 H14C 109.5 .

loop_
_geom_bond_atom_site_label_1
_geom_bond_atom_site_label_2
_geom_bond_distance
_geom_bond_site_symmetry_2
Fe1 N101 1.911(4) .
Fe1 N103 1.912(4) .
Fe1 N102 1.929(4) .
Fe1 N104 1.930(4) .
P1 C14 1.768(5) .
P1 C13 1.772(6) .
P1 C11 1.780(5) .
P1 C12 1.781(6) .
N21 C21 1.389(7) .
N21 C31 1.450(6) .
N21 C24 1.465(6) .
N101 C101 1.396(6) .
N101 C104 1.399(6) .
N102 C108 1.383(7) .
N102 C105 1.384(6) .
N103 C109 1.391(6) .
N103 C112 1.396(6) .
N104 C116 1.384(6) .
N104 C113 1.388(6) .
C28 C27 1.373(8) .
C28 C29 1.382(8) .
C28 H28 1.0000 .
C29 C30 1.380(7) .
C29 H29 1.0000 .
C30 C25 1.398(7) .
C30 H30 1.0000 .
C25 C26 1.374(7) .
C25 C24 1.523(7) .
C24 H24A 1.0000 .
C24 H24B 1.0000 .
C21 C22 1.406(7) .
C21 C23 1.414(7) .
C22 C23 1.378(8) 3_666
C22 H22 1.0000 .
C23 C22 1.378(8) 3_666
C23 H23 1.0000 .
C31 C32 1.525(7) .
C31 H31A 1.0000 .
C31 H31B 1.0000 .
C32 C33 1.385(7) .
C32 C37 1.389(7) .
C37 C36 1.376(7) .
C37 H37 1.0000 .
C36 C35 1.377(7) .
C36 H36 1.0000 .
C35 C34 1.388(7) .
C35 H35 1.0000 .
C33 C34 1.382(7) .
C33 H33 1.0000 .
C34 H34 1.0000 .
C27 C26 1.396(7) .
C27 H27 1.0000 .
C26 H26 1.0000 .
C104 N106 1.333(6) .
C104 C103 1.443(7) .
N106 C105 1.316(7) .
C105 C106 1.458(7) .
C108 N107 1.318(6) .
C108 C107 1.451(7) .
N107 C109 1.323(6) .
C109 C110 1.450(7) .
C112 N108 1.336(6) .
C112 C111 1.446(7) .
N108 C113 1.314(7) .
C113 C114 1.460(7) .
C116 N105 1.316(6) .
C116 C115 1.444(7) .
N105 C101 1.332(6) .
C101 C102 1.436(7) .
C102 C117 1.388(7) .
C102 C103 1.401(7) .
C103 C120 1.397(7) .
C120 C119 1.383(8) .
C120 H120 1.0000 .
C119 C118 1.401(7) .
C119 H119 1.0000 .
C118 C117 1.382(7) .
C118 H118 1.0000 .
C117 H117 1.0000 .
C115 C114 1.382(7) .
C115 C132 1.411(7) .
C114 C129 1.391(7) .
C129 C130 1.391(7) .
C129 H129 1.0000 .
C130 C131 1.394(8) .
C130 H130 1.0000 .
C131 C132 1.382(7) .
C131 H131 1.0000 .
C132 H132 1.0000 .
C111 C128 1.374(7) .
C111 C110 1.407(7) .
C110 C125 1.379(7) .
C125 C126 1.386(7) .
C125 H125 1.0000 .
C126 C127 1.404(7) .
C126 H126 1.0000 .
C127 C128 1.391(7) .
C127 H127 1.0000 .
C128 H128 1.0000 .
C107 C106 1.385(7) .
C107 C124 1.399(7) .
C106 C121 1.402(7) .
C121 C122 1.391(7) .
C121 H121 1.0000 .
C122 C123 1.380(7) .
C122 H122 1.0000 .
C123 C124 1.374(7) .
C123 H123 1.0000 .
C124 H124 1.0000 .
C11 H11A 1.0001 .
C11 H1B 1.0001 .
C11 H11C 1.0001 .
C12 H12A 1.0001 .
C12 H12B 1.0001 .
C12 H12C 1.0001 .
C13 H13A 1.0001 .
C13 H13B 1.0001 .
C13 H13C 1.0001 .
C14 H14A 1.0001 .
C14 H14B 1.0001 .
C14 H14C 1.0001 .

loop_
_geom_torsion_atom_site_label_1
_geom_torsion_atom_site_label_2
_geom_torsion_atom_site_label_3
_geom_torsion_atom_site_label_4
_geom_torsion
_geom_torsion_site_symmetry_4
N103 Fe1 N101 C101 -87(2) .
N102 Fe1 N101 C101 -176.9(4) .
N104 Fe1 N101 C101 -1.4(4) .
N103 Fe1 N101 C104 95(2) .
N102 Fe1 N101 C104 5.0(4) .
N104 Fe1 N101 C104 -179.6(4) .
N101 Fe1 N102 C108 174.8(4) .
N103 Fe1 N102 C108 -0.7(4) .
N104 Fe1 N102 C108 88(3) .
N101 Fe1 N102 C105 -4.1(4) .
N103 Fe1 N102 C105 -179.6(4) .
N104 Fe1 N102 C105 -91(2) .
N101 Fe1 N103 C109 -87(2) .
N102 Fe1 N103 C109 3.5(4) .
N104 Fe1 N103 C109 -171.9(4) .
N101 Fe1 N103 C112 87(2) .
N102 Fe1 N103 C112 177.6(4) .
N104 Fe1 N103 C112 2.1(4) .
N101 Fe1 N104 C116 -1.2(4) .
N103 Fe1 N104 C116 174.3(4) .
N102 Fe1 N104 C116 86(3) .
N101 Fe1 N104 C113 -178.3(4) .
N103 Fe1 N104 C113 -2.8(4) .
N102 Fe1 N104 C113 -91(2) .
C27 C28 C29 C30 1.1(9) .
C28 C29 C30 C25 -1.1(9) .
C29 C30 C25 C26 0.1(9) .
C29 C30 C25 C24 175.8(5) .
C21 N21 C24 C25 -89.4(6) .
C31 N21 C24 C25 77.2(6) .
C26 C25 C24 N21 -5.9(8) .
C30 C25 C24 N21 178.6(5) .
C31 N21 C21 C22 -172.0(5) .
C24 N21 C21 C22 -6.1(8) .
C31 N21 C21 C23 8.7(7) .
C24 N21 C21 C23 174.6(5) .
N21 C21 C22 C23 -178.2(5) 3_666
C23 C21 C22 C23 1.2(9) 3_666
N21 C21 C23 C22 178.2(5) 3_666
C22 C21 C23 C22 -1.2(9) 3_666
C21 N21 C31 C32 -91.2(6) .
C24 N21 C31 C32 102.1(5) .
N21 C31 C32 C33 -36.7(8) .
N21 C31 C32 C37 148.8(5) .
C33 C32 C37 C36 -1.7(8) .
C31 C32 C37 C36 172.9(5) .
C32 C37 C36 C35 0.2(9) .
C37 C36 C35 C34 1.5(9) .
C37 C32 C33 C34 1.7(8) .
C31 C32 C33 C34 -172.9(5) .
C32 C33 C34 C35 -0.1(9) .
C36 C35 C34 C33 -1.5(9) .
C29 C28 C27 C26 -0.2(9) .
C30 C25 C26 C27 0.8(9) .
C24 C25 C26 C27 -174.7(5) .
C28 C27 C26 C25 -0.8(9) .
C101 N101 C104 N106 177.8(5) .
Fe1 N101 C104 N106 -3.8(7) .
C101 N101 C104 C103 0.4(5) .
Fe1 N101 C104 C103 178.9(3) .
N101 C104 N106 C105 -0.5(8) .
C103 C104 N106 C105 176.5(5) .
C104 N106 C105 N102 1.5(8) .
C104 N106 C105 C106 -176.9(4) .
C108 N102 C105 N106 -177.4(5) .
Fe1 N102 C105 N106 1.7(8) .
C108 N102 C105 C106 1.2(5) .
Fe1 N102 C105 C106 -179.7(3) .
C105 N102 C108 N107 177.2(5) .
Fe1 N102 C108 N107 -1.8(8) .
C105 N102 C108 C107 -0.6(5) .
Fe1 N102 C108 C107 -179.7(3) .
N102 C108 N107 C109 1.9(8) .
C107 C108 N107 C109 179.5(5) .
C108 N107 C109 N103 1.5(8) .
C108 N107 C109 C110 -177.6(5) .
C112 N103 C109 N107 -179.7(5) .
Fe1 N103 C109 N107 -4.6(8) .
C112 N103 C109 C110 -0.5(6) .
Fe1 N103 C109 C110 174.6(3) .
C109 N103 C112 N108 174.5(5) .
Fe1 N103 C112 N108 -0.6(7) .
C109 N103 C112 C111 -0.9(6) .
Fe1 N103 C112 C111 -175.9(3) .
N103 C112 N108 C113 -1.4(8) .
C111 C112 N108 C113 173.5(5) .
C112 N108 C113 N104 0.6(8) .
C112 N108 C113 C114 -173.3(4) .
C116 N104 C113 N108 -175.5(5) .
Fe1 N104 C113 N108 2.0(8) .
C116 N104 C113 C114 -1.0(5) .
Fe1 N104 C113 C114 176.5(3) .
C113 N104 C116 N105 -179.9(5) .
Fe1 N104 C116 N105 2.6(8) .
C113 N104 C116 C115 1.8(5) .
Fe1 N104 C116 C115 -175.7(3) .
N104 C116 N105 C101 -0.8(8) .
C115 C116 N105 C101 177.2(4) .
C116 N105 C101 N101 -2.3(8) .
C116 N105 C101 C102 179.5(5) .
C104 N101 C101 N105 -178.1(5) .
Fe1 N101 C101 N105 3.4(7) .
C104 N101 C101 C102 0.2(6) .
Fe1 N101 C101 C102 -178.2(3) .
N105 C101 C102 C117 -2.5(9) .
N101 C101 C102 C117 179.1(5) .
N105 C101 C102 C103 177.6(5) .
N101 C101 C102 C103 -0.8(6) .
C117 C102 C103 C120 1.1(8) .
C101 C102 C103 C120 -178.9(5) .
C117 C102 C103 C104 -178.9(5) .
C101 C102 C103 C104 1.0(6) .
N106 C104 C103 C120 1.6(9) .
N101 C104 C103 C120 179.0(5) .
N106 C104 C103 C102 -178.4(4) .
N101 C104 C103 C102 -0.9(6) .
C102 C103 C120 C119 -0.1(8) .
C104 C103 C120 C119 180.0(5) .
C103 C120 C119 C118 -0.8(8) .
C120 C119 C118 C117 0.6(8) .
C119 C118 C117 C102 0.5(8) .
C103 C102 C117 C118 -1.3(8) .
C101 C102 C117 C118 178.8(5) .
N105 C116 C115 C114 179.6(5) .
N104 C116 C115 C114 -2.0(6) .
N105 C116 C115 C132 -2.6(8) .
N104 C116 C115 C132 175.8(5) .
C132 C115 C114 C129 1.5(8) .
C116 C115 C114 C129 179.6(5) .
C132 C115 C114 C113 -176.8(4) .
C116 C115 C114 C113 1.4(6) .
N108 C113 C114 C115 174.7(5) .
N104 C113 C114 C115 -0.2(6) .
N108 C113 C114 C129 -3.3(9) .
N104 C113 C114 C129 -178.3(5) .
C115 C114 C129 C130 -1.3(8) .
C113 C114 C129 C130 176.4(5) .
C114 C129 C130 C131 0.6(8) .
C129 C130 C131 C132 -0.1(8) .
C130 C131 C132 C115 0.2(8) .
C114 C115 C132 C131 -0.8(7) .
C116 C115 C132 C131 -178.5(5) .
N108 C112 C111 C128 7.4(9) .
N103 C112 C111 C128 -177.0(5) .
N108 C112 C111 C110 -173.7(4) .
N103 C112 C111 C110 1.9(6) .
C128 C111 C110 C125 -2.7(8) .
C112 C111 C110 C125 178.3(5) .
C128 C111 C110 C109 176.9(5) .
C112 C111 C110 C109 -2.1(6) .
N107 C109 C110 C125 0.5(9) .
N103 C109 C110 C125 -178.7(5) .
N107 C109 C110 C111 -179.1(5) .
N103 C109 C110 C111 1.7(6) .
C111 C110 C125 C126 2.5(8) .
C109 C110 C125 C126 -177.0(5) .
C110 C125 C126 C127 -0.9(8) .
C125 C126 C127 C128 -0.6(8) .
C110 C111 C128 C127 1.1(8) .
C112 C111 C128 C127 179.9(5) .
C126 C127 C128 C111 0.5(8) .
N107 C108 C107 C106 -178.2(5) .
N102 C108 C107 C106 -0.3(6) .
N107 C108 C107 C124 3.6(9) .
N102 C108 C107 C124 -178.4(5) .
C124 C107 C106 C121 -0.2(8) .
C108 C107 C106 C121 -178.5(4) .
C124 C107 C106 C105 179.3(4) .
C108 C107 C106 C105 1.0(6) .
N106 C105 C106 C107 177.3(5) .
N102 C105 C106 C107 -1.4(6) .
N106 C105 C106 C121 -3.3(9) .
N102 C105 C106 C121 178.0(5) .
C107 C106 C121 C122 1.1(8) .
C105 C106 C121 C122 -178.2(5) .
C106 C121 C122 C123 -1.3(8) .
C121 C122 C123 C124 0.4(9) .
C122 C123 C124 C107 0.6(8) .
C106 C107 C124 C123 -0.7(8) .
C108 C107 C124 C123 177.2(5) .
